data_4308993
loop_
_publ_author_name
'Ding, Errun'
'Du, Bin'
'Meyers, Edward A.'
'Shore, Sheldon G.'
'Yousufuddin, Muhammed'
'Bau, Robert'
'McIntyre, Garry J.'

_publ_section_title
;
 Synthesis and X-ray and Neutron Structures of Zr{(\m-H)2BC8H14}4
;
_journal_coden_ASTM INOCAJ
_journal_issue 7
_journal_name_full 'Inorganic Chemistry'
_journal_page_first 2459
_journal_page_last 2464
_journal_paper_doi 10.1021/ic048629g
_journal_volume 44
_journal_year 2005
_chemical_formula_sum 'C32 H64 B4 Zr'
_space_group_IT_number 2
_symmetry_cell_setting triclinic
_symmetry_space_group_name_Hall '-P 1'
_symmetry_space_group_name_H-M 'P -1'
_atom_sites_solution_hydrogens geom
_atom_sites_solution_primary direct
_atom_sites_solution_secondary difmap
_audit_creation_method SHELXL-97
_cell_angle_alpha 92.650(10)
_cell_angle_beta 96.550(10)
_cell_angle_gamma 91.800(10)
_cell_formula_units_Z 2
_cell_length_a 11.2470(10)
_cell_length_b 11.3890(10)
_cell_length_c 12.8980(10)
_cell_measurement_temperature 153(2)
_cell_volume 1638.5(2)
_computing_structure_refinement 'SHELXL-97 (Sheldrick, 1997)'
_computing_structure_solution 'SHELXS-97 (Sheldrick, 1990)'
_diffrn_ambient_temperature 153(2)
_diffrn_measured_fraction_theta_full 0.503
_diffrn_measured_fraction_theta_max 0.503
_diffrn_radiation_monochromator graphite
_diffrn_radiation_source 'fine-focus sealed tube'
_diffrn_radiation_wavelength 0.90000
_diffrn_reflns_av_R_equivalents 0.1548
_diffrn_reflns_av_sigmaI/netI 0.2548
_diffrn_reflns_limit_h_max 15
_diffrn_reflns_limit_h_min -14
_diffrn_reflns_limit_k_max 13
_diffrn_reflns_limit_k_min -14
_diffrn_reflns_limit_l_max 17
_diffrn_reflns_limit_l_min -17
_diffrn_reflns_number 14032
_diffrn_reflns_theta_full 38.72
_diffrn_reflns_theta_max 38.72
_diffrn_reflns_theta_min 3.11
_exptl_absorpt_coefficient_mu 0.000
_exptl_crystal_density_diffrn 0.618
_exptl_crystal_density_method 'not measured'
_exptl_crystal_F_000 3
_refine_diff_density_max 1.989
_refine_diff_density_min -1.237
_refine_diff_density_rms 0.169
_refine_ls_extinction_method none
_refine_ls_goodness_of_fit_ref 1.137
_refine_ls_hydrogen_treatment mixed
_refine_ls_matrix_type full
_refine_ls_number_parameters 860
_refine_ls_number_reflns 4642
_refine_ls_number_restraints 0
_refine_ls_restrained_S_all 1.137
_refine_ls_R_factor_all 0.1637
_refine_ls_R_factor_gt 0.0652
_refine_ls_shift/su_max 0.141
_refine_ls_shift/su_mean 0.015
_refine_ls_structure_factor_coef Fsqd
_refine_ls_weighting_details 'calc w=1/[\s^2^(Fo^2^)+(0.0300P)^2^+0.0000P] where P=(Fo^2^+2Fc^2^)/3'
_refine_ls_weighting_scheme calc
_refine_ls_wR_factor_gt 0.0985
_refine_ls_wR_factor_ref 0.1130
_reflns_number_gt 2557
_reflns_number_total 4642
_reflns_threshold_expression >2sigma(I)
_cod_data_source_file ic048629gsi20050116_043632.cif
_cod_data_source_block zrbhall_acta
_cod_database_code 4308993

loop_
_symmetry_equiv_pos_as_xyz
'x, y, z'
'-x, -y, -z'

loop_
_atom_site_label
_atom_site_type_symbol
_atom_site_fract_x
_atom_site_fract_y
_atom_site_fract_z
_atom_site_U_iso_or_equiv
_atom_site_adp_type
_atom_site_occupancy
_atom_site_symmetry_multiplicity
_atom_site_calc_flag
_atom_site_refinement_flags
_atom_site_disorder_assembly
_atom_site_disorder_group
Zr Zr 0.6618(3) 0.6858(3) 0.7763(2) 0.0112(10) Uani 1 1 d . . .
B1 B 0.4588(4) 0.7304(4) 0.7622(3) 0.0099(8) Uiso 1 1 d . . .
C11 C 0.4986(3) 0.8437(3) 0.8390(2) 0.0139(11) Uani 1 1 d . . .
C12 C 0.4360(3) 0.8299(4) 0.9382(3) 0.0193(12) Uani 1 1 d . . .
C13 C 0.2985(3) 0.8089(4) 0.9182(3) 0.0202(12) Uani 1 1 d . . .
C14 C 0.2567(3) 0.7169(4) 0.8300(3) 0.0216(13) Uani 1 1 d . . .
C15 C 0.3192(3) 0.7297(4) 0.7297(3) 0.0145(12) Uani 1 1 d . . .
C16 C 0.2883(4) 0.8416(4) 0.6712(3) 0.0223(12) Uani 1 1 d . . .
C17 C 0.3344(5) 0.9575(5) 0.7277(4) 0.0379(16) Uani 1 1 d . . .
C18 C 0.4665(3) 0.9552(4) 0.7788(3) 0.0202(8) Uiso 1 1 d . . .
B2 B 0.7492(4) 0.7931(5) 0.6451(3) 0.0131(15) Uani 1 1 d . . .
C21 C 0.7537(3) 0.8697(4) 0.5458(2) 0.0157(12) Uani 1 1 d . . .
C22 C 0.8175(4) 0.9910(4) 0.5826(3) 0.0273(14) Uani 1 1 d . . .
C23 C 0.9422(4) 0.9827(5) 0.6457(3) 0.0252(8) Uiso 1 1 d . . .
C24 C 0.9454(3) 0.8911(4) 0.7309(3) 0.0162(11) Uani 1 1 d . . .
C25 C 0.8856(3) 0.7703(4) 0.6950(2) 0.0120(11) Uani 1 1 d . . .
C26 C 0.9454(4) 0.6998(5) 0.6115(3) 0.0215(15) Uani 1 1 d . . .
C27 C 0.9395(4) 0.7523(4) 0.5041(2) 0.0195(13) Uani 1 1 d . . .
C28 C 0.8170(4) 0.8007(5) 0.4631(3) 0.0179(13) Uani 1 1 d . . .
B3 B 0.6979(4) 0.4816(4) 0.7537(3) 0.0105(14) Uani 1 1 d . . .
C31 C 0.6010(3) 0.4731(4) 0.6492(2) 0.0149(12) Uani 1 1 d . . .
C32 C 0.6715(4) 0.4417(5) 0.5562(2) 0.0170(13) Uani 1 1 d . . .
C33 C 0.7529(5) 0.3350(5) 0.5689(3) 0.0243(16) Uani 1 1 d . . .
C34 C 0.8245(4) 0.3284(5) 0.6769(3) 0.0226(15) Uani 1 1 d . . .
C35 C 0.7536(4) 0.3553(4) 0.7694(2) 0.0179(13) Uani 1 1 d . . .
C36 C 0.6534(4) 0.2642(5) 0.7813(3) 0.0267(14) Uani 1 1 d . . .
C37 C 0.5455(5) 0.2611(5) 0.6947(4) 0.0278(15) Uani 1 1 d . . .
C38 C 0.5009(4) 0.3835(4) 0.6676(3) 0.0225(12) Uani 1 1 d . . .
B4 B 0.7629(4) 0.7341(4) 0.9563(3) 0.0125(9) Uiso 1 1 d . . .
C41 C 0.7592(3) 0.8186(4) 1.0585(2) 0.0158(12) Uani 1 1 d . . .
C42 C 0.8775(3) 0.8914(4) 1.0786(3) 0.0213(8) Uiso 1 1 d . . .
C43 C 0.9936(4) 0.8215(5) 1.0826(3) 0.0169(14) Uani 1 1 d . . .
C44 C 0.9897(3) 0.7242(4) 0.9966(3) 0.0168(12) Uani 1 1 d . . .
C45 C 0.8741(3) 0.6485(4) 0.9754(2) 0.0186(12) Uani 1 1 d . . .
C46 C 0.8473(4) 0.5712(4) 1.0672(3) 0.0220(13) Uani 1 1 d . . .
C47 C 0.8178(5) 0.6371(5) 1.1668(3) 0.0248(15) Uani 1 1 d . . .
C48 C 0.7322(4) 0.7385(4) 1.1475(3) 0.0233(13) Uani 1 1 d . . .
H1A H 0.4940(6) 0.6347(7) 0.8048(5) 0.031(2) Uani 1 1 d . . .
H1B H 0.5172(6) 0.7292(7) 0.6806(4) 0.024(2) Uani 1 1 d . . .
H11 H 0.5961(6) 0.8575(7) 0.8689(5) 0.026(2) Uani 1 1 d . . .
H12A H 0.4725(7) 0.7555(9) 0.9782(6) 0.035(3) Uani 1 1 d . . .
H12B H 0.4543(7) 0.9061(9) 0.9917(6) 0.046(3) Uani 1 1 d . . .
H13A H 0.2652(7) 0.7812(9) 0.9895(6) 0.047(3) Uani 1 1 d . . .
H13B H 0.2572(7) 0.8918(8) 0.8997(6) 0.040(3) Uani 1 1 d . . .
H14A H 0.2754(8) 0.6283(9) 0.8601(6) 0.046(3) Uani 1 1 d . . .
H14B H 0.1589(7) 0.7171(10) 0.8123(6) 0.055(3) Uani 1 1 d . . .
H15 H 0.2888(7) 0.6531(8) 0.6752(6) 0.037(3) Uani 1 1 d . . .
H16A H 0.1974(9) 0.8417(9) 0.6439(8) 0.065(3) Uani 1 1 d . . .
H16B H 0.3307(10) 0.8316(9) 0.5968(6) 0.068(4) Uani 1 1 d . . .
H17A H 0.2827(9) 0.9783(10) 0.7765(8) 0.051(3) Uani 1 1 d . . .
H17B H 0.3346(9) 1.0245(9) 0.6674(7) 0.050(3) Uani 1 1 d . . .
H18A H 0.4770(11) 1.0297(8) 0.8298(7) 0.063(4) Uani 1 1 d . . .
H18B H 0.5296(8) 0.9645(10) 0.7197(7) 0.060(3) Uani 1 1 d . . .
H2A H 0.6890(7) 0.6979(9) 0.6199(5) 0.028(3) Uani 1 1 d . . .
H2B H 0.6914(6) 0.8455(7) 0.7130(5) 0.028(2) Uani 1 1 d . . .
H21 H 0.6621(7) 0.8880(8) 0.5100(5) 0.041(3) Uani 1 1 d . . .
H22A H 0.7572(7) 1.0384(8) 0.6333(6) 0.048(3) Uani 1 1 d . . .
H22B H 0.8245(8) 1.0440(9) 0.5167(7) 0.042(3) Uani 1 1 d . . .
H23A H 0.9685(7) 1.0691(8) 0.6818(6) 0.038(2) Uani 1 1 d . . .
H23B H 1.0086(7) 0.9645(8) 0.5926(6) 0.0428(19) Uiso 1 1 d . . .
H24A H 1.0397(6) 0.8808(7) 0.7635(6) 0.035(2) Uani 1 1 d . . .
H24B H 0.9017(7) 0.9267(7) 0.7961(5) 0.032(2) Uani 1 1 d . . .
H25 H 0.8957(6) 0.7167(7) 0.7659(5) 0.029(2) Uani 1 1 d . . .
H26A H 0.9024(8) 0.6111(10) 0.6021(6) 0.034(3) Uani 1 1 d . . .
H26B H 1.0416(6) 0.6854(8) 0.6400(5) 0.038(3) Uani 1 1 d . . .
H27A H 0.9640(7) 0.6873(9) 0.4468(5) 0.048(3) Uani 1 1 d . . .
H27B H 1.0088(9) 0.8229(10) 0.5040(6) 0.039(2) Uiso 1 1 d . . .
H28A H 0.7554(8) 0.7252(10) 0.4333(7) 0.043(3) Uani 1 1 d . . .
H28B H 0.8286(8) 0.8517(9) 0.3965(6) 0.038(3) Uani 1 1 d . . .
H3A H 0.6487(6) 0.5172(7) 0.8356(5) 0.028(2) Uani 1 1 d . . .
H3B H 0.7779(7) 0.5583(8) 0.7466(5) 0.0289(17) Uiso 1 1 d . . .
H31 H 0.5521(6) 0.5552(7) 0.6272(5) 0.027(2) Uani 1 1 d . . .
H32A H 0.7225(9) 0.5168(11) 0.5420(6) 0.039(2) Uiso 1 1 d . . .
H32B H 0.6083(7) 0.4230(8) 0.4858(5) 0.038(2) Uani 1 1 d . . .
H33A H 0.8152(7) 0.3386(8) 0.5097(6) 0.042(3) Uani 1 1 d . . .
H33B H 0.7008(9) 0.2558(10) 0.5523(7) 0.037(3) Uani 1 1 d . . .
H34A H 0.9018(9) 0.3970(10) 0.6827(7) 0.050(4) Uani 1 1 d . . .
H34B H 0.8649(8) 0.2429(9) 0.6831(6) 0.056(3) Uani 1 1 d . . .
H35 H 0.8178(7) 0.3588(7) 0.8414(5) 0.034(2) Uani 1 1 d . . .
H36A H 0.6904(9) 0.1782(9) 0.7882(7) 0.052(3) Uani 1 1 d . . .
H36B H 0.6183(8) 0.2846(9) 0.8570(6) 0.047(3) Uani 1 1 d . . .
H37A H 0.4719(11) 0.2103(11) 0.7218(9) 0.059(4) Uani 1 1 d . . .
H37B H 0.5660(8) 0.2130(8) 0.6264(7) 0.049(3) Uani 1 1 d . . .
H38A H 0.4518(8) 0.4176(8) 0.7303(7) 0.044(3) Uani 1 1 d . . .
H38B H 0.4346(8) 0.3719(8) 0.5956(7) 0.052(3) Uani 1 1 d . . .
H4A H 0.6610(6) 0.6758(7) 0.9346(5) 0.0279(15) Uiso 1 1 d . . .
H4B H 0.7697(6) 0.7948(7) 0.8755(5) 0.029(2) Uani 1 1 d . . .
H41 H 0.6871(6) 0.8823(7) 1.0479(5) 0.034(2) Uani 1 1 d . . .
H42A H 0.8807(7) 0.9452(8) 1.1528(6) 0.043(3) Uani 1 1 d . . .
H42B H 0.8807(8) 0.9549(8) 1.0166(8) 0.054(3) Uani 1 1 d . . .
H43A H 1.0075(7) 0.7826(8) 1.1593(5) 0.043(3) Uani 1 1 d . . .
H43B H 1.0679(10) 0.8807(11) 1.0796(7) 0.050(4) Uani 1 1 d . . .
H44A H 1.0677(6) 0.6686(8) 1.0124(6) 0.040(3) Uani 1 1 d . . .
H44B H 1.0036(7) 0.7671(9) 0.9225(5) 0.045(3) Uani 1 1 d . . .
H45 H 0.8844(6) 0.5853(7) 0.9091(5) 0.033(2) Uani 1 1 d . . .
H46A H 0.7702(11) 0.5133(10) 1.0367(7) 0.057(4) Uani 1 1 d . . .
H46B H 0.9242(8) 0.5149(8) 1.0868(6) 0.055(3) Uani 1 1 d . . .
H47A H 0.9010(8) 0.6728(9) 1.2131(6) 0.050(3) Uani 1 1 d . . .
H47B H 0.7806(10) 0.5753(11) 1.2163(8) 0.059(4) Uani 1 1 d . . .
H48A H 0.7344(8) 0.7931(8) 1.2217(6) 0.047(3) Uani 1 1 d . . .
H48B H 0.6414(9) 0.7007(9) 1.1279(6) 0.039(3) Uani 1 1 d . . .

loop_
_atom_site_aniso_label
_atom_site_aniso_U_11
_atom_site_aniso_U_22
_atom_site_aniso_U_33
_atom_site_aniso_U_23
_atom_site_aniso_U_13
_atom_site_aniso_U_12
Zr 0.0099(16) 0.010(3) 0.0137(14) 0.0006(14) 0.0024(11) -0.0002(18)
C11 0.014(2) 0.013(3) 0.0146(15) 0.0017(16) 0.0053(14) -0.003(2)
C12 0.020(2) 0.025(3) 0.0145(17) 0.0052(19) 0.0067(15) -0.001(2)
C13 0.016(2) 0.024(3) 0.025(2) 0.010(2) 0.0128(16) -0.004(2)
C14 0.014(2) 0.025(4) 0.0266(19) 0.002(2) 0.0045(16) -0.001(3)
C15 0.0111(19) 0.013(3) 0.0194(17) -0.0025(17) 0.0040(14) 0.000(2)
C16 0.018(2) 0.024(3) 0.024(2) 0.0031(18) -0.0043(16) -0.002(2)
C17 0.049(4) 0.011(4) 0.048(3) 0.010(3) -0.022(3) -0.006(3)
B2 0.014(3) 0.018(4) 0.009(2) 0.004(2) 0.0073(17) 0.001(3)
C21 0.0131(19) 0.020(3) 0.0143(15) 0.0040(17) 0.0032(14) -0.004(2)
C22 0.027(2) 0.030(4) 0.028(2) 0.009(2) 0.0111(18) 0.007(3)
C24 0.014(2) 0.013(3) 0.0221(18) 0.0079(18) 0.0023(15) -0.010(2)
C25 0.0139(19) 0.008(3) 0.0146(16) 0.0046(17) 0.0026(14) -0.006(2)
C26 0.020(3) 0.028(4) 0.0177(17) -0.004(2) 0.0071(16) 0.007(3)
C27 0.016(2) 0.025(3) 0.0200(18) 0.0008(19) 0.0148(15) -0.005(3)
C28 0.018(2) 0.020(4) 0.015(2) 0.000(2) 0.0067(17) -0.012(3)
B3 0.014(3) 0.008(3) 0.0085(17) -0.0033(18) 0.0016(15) -0.003(3)
C31 0.015(2) 0.011(3) 0.0189(16) 0.0002(16) 0.0013(14) 0.001(2)
C32 0.021(2) 0.016(3) 0.0145(17) 0.0029(18) 0.0021(15) 0.000(3)
C33 0.027(3) 0.030(4) 0.017(2) -0.004(2) 0.0086(18) 0.014(3)
C34 0.025(3) 0.019(4) 0.0237(18) -0.0025(19) 0.0026(18) 0.008(3)
C35 0.022(2) 0.011(3) 0.0193(17) 0.0005(16) -0.0007(15) 0.003(3)
C36 0.033(3) 0.018(4) 0.031(2) 0.004(2) 0.0077(18) -0.002(3)
C37 0.029(3) 0.008(4) 0.047(3) 0.004(2) 0.007(2) -0.009(3)
C38 0.011(2) 0.017(3) 0.039(2) 0.005(2) 0.0013(18) -0.009(3)
C41 0.013(2) 0.018(3) 0.0166(16) -0.0013(17) 0.0015(13) 0.004(2)
C43 0.014(2) 0.015(4) 0.0201(19) -0.0002(19) -0.0006(18) -0.009(3)
C44 0.012(2) 0.022(3) 0.0171(19) -0.0005(18) 0.0036(15) 0.000(2)
C45 0.019(2) 0.020(3) 0.0174(17) 0.0007(18) 0.0032(14) 0.004(2)
C46 0.033(3) 0.007(3) 0.027(2) 0.005(2) 0.0078(19) -0.003(3)
C47 0.033(3) 0.022(4) 0.020(2) 0.007(2) 0.007(2) -0.007(3)
C48 0.025(3) 0.033(4) 0.0141(18) 0.0010(19) 0.0100(16) 0.002(3)
H1A 0.028(4) 0.031(6) 0.037(4) 0.011(4) 0.009(3) 0.009(4)
H1B 0.029(4) 0.028(6) 0.018(3) 0.004(3) 0.012(3) 0.003(4)
H11 0.030(4) 0.024(6) 0.024(3) -0.003(3) 0.000(3) -0.009(4)
H12A 0.018(4) 0.054(8) 0.038(4) 0.023(4) 0.014(3) 0.000(5)
H12B 0.034(5) 0.062(8) 0.043(5) -0.011(5) 0.013(3) -0.007(5)
H13A 0.029(5) 0.082(9) 0.031(5) 0.000(5) 0.009(4) -0.004(5)
H13B 0.034(5) 0.038(7) 0.050(4) -0.004(4) 0.008(3) 0.008(5)
H14A 0.056(6) 0.030(7) 0.054(5) 0.018(5) 0.009(4) -0.008(6)
H14B 0.017(4) 0.099(10) 0.048(5) 0.001(5) 0.005(3) -0.001(6)
H15 0.035(5) 0.037(7) 0.036(4) -0.017(4) -0.001(3) -0.006(5)
H16A 0.042(6) 0.049(8) 0.097(7) 0.013(6) -0.028(5) 0.004(6)
H16B 0.108(8) 0.068(9) 0.029(4) -0.002(5) 0.013(5) 0.026(7)
H17A 0.046(6) 0.042(8) 0.063(6) 0.018(5) -0.010(5) 0.008(6)
H17B 0.069(7) 0.018(7) 0.061(5) 0.025(5) -0.003(5) -0.008(6)
H18A 0.122(10) 0.006(7) 0.057(5) 0.002(5) -0.003(5) -0.001(6)
H18B 0.035(5) 0.070(9) 0.083(6) 0.035(6) 0.025(5) 0.015(6)
H2A 0.036(5) 0.028(7) 0.022(3) 0.004(4) 0.014(3) -0.003(5)
H2B 0.035(4) 0.020(6) 0.032(4) 0.009(3) 0.016(3) -0.003(4)
H21 0.025(4) 0.059(7) 0.040(4) 0.017(4) -0.001(3) 0.004(5)
H22A 0.039(5) 0.039(7) 0.066(5) -0.010(5) 0.013(4) 0.011(5)
H22B 0.041(6) 0.040(8) 0.048(5) 0.027(5) 0.005(4) -0.017(5)
H23A 0.033(5) 0.019(6) 0.062(5) 0.005(5) 0.012(4) -0.015(5)
H24A 0.024(4) 0.028(7) 0.049(4) 0.000(4) -0.009(3) -0.014(5)
H24B 0.046(5) 0.023(6) 0.026(4) -0.005(3) 0.002(3) -0.009(5)
H25 0.034(4) 0.022(6) 0.033(4) 0.012(4) 0.001(3) 0.002(4)
H26A 0.037(6) 0.019(7) 0.047(5) -0.002(5) 0.012(4) -0.016(6)
H26B 0.018(4) 0.055(7) 0.040(4) -0.006(4) -0.001(3) 0.006(5)
H27A 0.054(5) 0.068(8) 0.026(4) -0.002(4) 0.019(3) 0.020(6)
H28A 0.037(5) 0.053(9) 0.037(5) -0.016(5) 0.007(4) -0.007(6)
H28B 0.049(6) 0.036(8) 0.032(4) 0.012(4) 0.014(4) -0.006(6)
H3A 0.038(4) 0.017(6) 0.030(3) -0.005(3) 0.008(3) -0.005(4)
H31 0.022(4) 0.016(6) 0.041(4) -0.004(3) -0.004(3) 0.001(4)
H32B 0.047(5) 0.033(6) 0.029(4) -0.006(4) -0.007(3) -0.009(5)
H33A 0.043(5) 0.057(8) 0.029(4) 0.003(4) 0.019(4) 0.006(5)
H33B 0.042(6) 0.034(9) 0.035(5) -0.012(5) 0.007(4) 0.003(6)
H34A 0.023(5) 0.058(10) 0.062(5) -0.028(5) -0.009(4) -0.002(6)
H34B 0.056(6) 0.064(8) 0.049(5) -0.010(5) 0.005(4) 0.033(6)
H35 0.041(5) 0.027(6) 0.032(4) 0.006(4) -0.004(3) -0.003(5)
H36A 0.077(7) 0.020(7) 0.064(6) 0.027(5) 0.014(5) 0.010(6)
H36B 0.063(6) 0.054(8) 0.028(4) 0.013(4) 0.019(4) -0.009(6)
H37A 0.052(7) 0.037(10) 0.090(7) 0.005(6) 0.013(6) -0.004(7)
H37B 0.055(6) 0.032(7) 0.056(5) -0.014(5) 0.004(4) -0.009(6)
H38A 0.043(5) 0.027(7) 0.068(6) 0.011(5) 0.029(4) 0.000(5)
H38B 0.041(5) 0.039(7) 0.067(5) -0.006(5) -0.024(4) -0.003(5)
H4B 0.033(4) 0.029(6) 0.026(3) 0.012(4) 0.006(3) -0.009(5)
H41 0.030(4) 0.030(6) 0.044(4) 0.000(4) 0.006(3) 0.014(5)
H42A 0.046(5) 0.029(6) 0.050(4) -0.032(4) 0.002(4) -0.007(5)
H42B 0.043(5) 0.035(7) 0.083(6) 0.021(5) -0.002(5) 0.005(5)
H43A 0.049(5) 0.058(8) 0.023(4) 0.000(4) 0.001(4) 0.013(6)
H43B 0.032(6) 0.054(10) 0.059(6) -0.016(6) -0.004(5) 0.001(7)
H44A 0.018(4) 0.048(7) 0.053(4) -0.009(4) -0.001(3) 0.013(5)
H44B 0.044(5) 0.071(8) 0.020(4) 0.001(4) 0.001(3) 0.006(5)
H45 0.029(4) 0.026(6) 0.042(4) -0.011(4) 0.004(3) -0.002(4)
H46A 0.080(8) 0.042(9) 0.046(5) -0.003(5) -0.004(5) -0.005(7)
H46B 0.064(6) 0.045(7) 0.058(5) 0.009(5) -0.001(4) 0.026(6)
H47A 0.044(5) 0.070(9) 0.034(4) 0.007(5) -0.011(4) 0.008(6)
H47B 0.081(9) 0.054(10) 0.043(5) 0.011(6) 0.006(5) 0.013(8)
H48A 0.055(6) 0.055(8) 0.032(4) -0.008(4) 0.009(4) -0.001(6)
H48B 0.034(5) 0.039(8) 0.047(5) 0.017(4) 0.021(4) -0.009(6)

loop_
_atom_type_symbol
_atom_type_description
_atom_type_scat_dispersion_real
_atom_type_scat_dispersion_imag
_atom_type_scat_source
Zr Zr 0.0000 0.0000 'International Tables Vol C Tables 4.2.6.8 and 6.1.1.4'
C C 0.0000 0.0000 'International Tables Vol C Tables 4.2.6.8 and 6.1.1.4'
B B 0.0000 -0.2130 'International Tables Vol C Tables 4.2.6.8 and 6.1.1.4'
Y Y 0.0000 0.0000 'International Tables Vol C Tables 4.2.6.8 and 6.1.1.4'

loop_
_geom_angle_atom_site_label_1
_geom_angle_atom_site_label_2
_geom_angle_atom_site_label_3
_geom_angle
_geom_angle_site_symmetry_1
_geom_angle_site_symmetry_3
_geom_angle_publ_flag
H4B Zr H1B 127.0(3) . . ?
H4B Zr H1A 122.6(3) . . ?
H1B Zr H1A 59.4(3) . . ?
H4B Zr H3B 100.3(3) . . ?
H1B Zr H3B 126.2(3) . . ?
H1A Zr H3B 118.0(4) . . ?
H4B Zr H4A 59.9(3) . . ?
H1B Zr H4A 122.9(3) . . ?
H1A Zr H4A 71.5(3) . . ?
H3B Zr H4A 101.0(3) . . ?
H4B Zr H2B 68.2(3) . . ?
H1B Zr H2B 69.3(3) . . ?
H1A Zr H2B 120.3(3) . . ?
H3B Zr H2B 116.0(4) . . ?
H4A Zr H2B 120.2(3) . . ?
H4B Zr H2A 114.1(4) . . ?
H1B Zr H2A 64.9(3) . . ?
H1A Zr H2A 116.4(3) . . ?
H3B Zr H2A 74.1(3) . . ?
H4A Zr H2A 171.8(4) . . ?
H2B Zr H2A 58.3(3) . . ?
H4B Zr H3A 111.0(3) . . ?
H1B Zr H3A 114.4(4) . . ?
H1A Zr H3A 65.4(3) . . ?
H3B Zr H3A 58.0(4) . . ?
H4A Zr H3A 62.4(3) . . ?
H2B Zr H3A 174.0(3) . . ?
H2A Zr H3A 118.3(3) . . ?
H4B Zr B1 114.6(2) . . ?
H1B Zr B1 33.7(2) . . ?
H1A Zr B1 33.5(2) . . ?
H3B Zr B1 143.9(4) . . ?
H4A Zr B1 89.2(2) . . ?
H2B Zr B1 86.9(2) . . ?
H2A Zr B1 98.6(2) . . ?
H3A Zr B1 98.7(3) . . ?
H4B Zr B3 122.2(3) . . ?
H1B Zr B3 110.7(3) . . ?
H1A Zr B3 86.5(3) . . ?
H3B Zr B3 31.6(4) . . ?
H4A Zr B3 92.4(3) . . ?
H2B Zr B3 142.0(2) . . ?
H2A Zr B3 86.6(3) . . ?
H3A Zr B3 33.0(2) . . ?
B1 Zr B3 114.4(2) . . ?
H4B Zr B2 83.2(3) . . ?
H1B Zr B2 77.2(3) . . ?
H1A Zr B2 136.6(2) . . ?
H3B Zr B2 85.9(3) . . ?
H4A Zr B2 143.0(3) . . ?
H2B Zr B2 32.2(2) . . ?
H2A Zr B2 31.8(4) . . ?
H3A Zr B2 142.5(2) . . ?
B1 Zr B2 106.59(19) . . ?
B3 Zr B2 109.85(18) . . ?
H4B Zr H11 55.4(3) . . ?
H1B Zr H11 78.1(3) . . ?
H1A Zr H11 77.3(3) . . ?
H3B Zr H11 155.0(3) . . ?
H4A Zr H11 63.5(3) . . ?
H2B Zr H11 63.6(3) . . ?
H2A Zr H11 118.6(3) . . ?
H3A Zr H11 121.2(3) . . ?
B1 Zr H11 59.3(2) . . ?
B3 Zr H11 154.2(3) . . ?
B2 Zr H11 95.7(3) . . ?
H1B B1 H1A 101.2(5) . . ?
H1B B1 C15 111.3(4) . . ?
H1A B1 C15 113.1(5) . . ?
H1B B1 C11 111.0(5) . . ?
H1A B1 C11 110.8(4) . . ?
C15 B1 C11 109.3(3) . . ?
H1B B1 Zr 59.2(3) . . ?
H1A B1 Zr 60.1(4) . . ?
C15 B1 Zr 163.8(3) . . ?
C11 B1 Zr 86.9(2) . . ?
H11 C11 C12 104.4(4) . . ?
H11 C11 C18 104.6(5) . . ?
C12 C11 C18 114.8(3) . . ?
H11 C11 B1 118.2(4) . . ?
C12 C11 B1 107.1(4) . . ?
C18 C11 B1 108.1(3) . . ?
H11 C11 Zr 60.6(4) . . ?
C12 C11 Zr 122.8(2) . . ?
C18 C11 Zr 122.4(2) . . ?
B1 C11 Zr 57.66(17) . . ?
H12A C12 H12B 106.8(7) . . ?
H12A C12 C13 107.6(6) . . ?
H12B C12 C13 107.9(5) . . ?
H12A C12 C11 108.3(4) . . ?
H12B C12 C11 111.1(6) . . ?
C13 C12 C11 114.8(3) . . ?
H13B C13 H13A 106.7(7) . . ?
H13B C13 C14 108.8(5) . . ?
H13A C13 C14 108.5(7) . . ?
H13B C13 C12 109.0(6) . . ?
H13A C13 C12 109.3(5) . . ?
C14 C13 C12 114.4(3) . . ?
H14B C14 H14A 104.9(9) . . ?
H14B C14 C13 109.9(6) . . ?
H14A C14 C13 107.8(5) . . ?
H14B C14 C15 111.1(5) . . ?
H14A C14 C15 108.3(5) . . ?
C13 C14 C15 114.3(4) . . ?
H15 C15 C14 107.5(6) . . ?
H15 C15 C16 107.2(5) . . ?
C14 C15 C16 114.3(3) . . ?
H15 C15 B1 111.2(4) . . ?
C14 C15 B1 107.8(3) . . ?
C16 C15 B1 108.9(4) . . ?
H16A C16 H16B 102.3(9) . . ?
H16A C16 C17 112.8(6) . . ?
H16B C16 C17 108.5(8) . . ?
H16A C16 C15 111.2(7) . . ?
H16B C16 C15 105.0(6) . . ?
C17 C16 C15 115.8(3) . . ?
H16A C16 H17A 94.9(6) . . ?
H16B C16 H17A 132.7(8) . . ?
C17 C16 H17A 25.9(5) . . ?
C15 C16 H17A 109.2(4) . . ?
H17A C17 H17B 110.4(8) . . ?
H17A C17 C16 108.6(8) . . ?
H17B C17 C16 107.0(6) . . ?
H17A C17 C18 111.7(6) . . ?
H17B C17 C18 105.3(7) . . ?
C16 C17 C18 113.7(4) . . ?
H17A C17 H18A 89.2(7) . . ?
H17B C17 H18A 97.6(7) . . ?
C16 C17 H18A 141.5(4) . . ?
C18 C17 H18A 29.2(3) . . ?
H18A C18 H18B 108.4(10) . . ?
H18A C18 C17 104.3(7) . . ?
H18B C18 C17 111.0(6) . . ?
H18A C18 C11 110.2(6) . . ?
H18B C18 C11 107.8(5) . . ?
C17 C18 C11 115.0(4) . . ?
H2B B2 H2A 104.4(6) . . ?
H2B B2 C21 110.6(5) . . ?
H2A B2 C21 110.1(4) . . ?
H2B B2 C25 110.6(4) . . ?
H2A B2 C25 112.3(5) . . ?
C21 B2 C25 108.9(4) . . ?
H2B B2 Zr 58.7(4) . . ?
H2A B2 Zr 59.7(4) . . ?
C21 B2 Zr 158.0(3) . . ?
C25 B2 Zr 93.2(3) . . ?
H21 C21 C28 108.0(4) . . ?
H21 C21 C22 107.2(6) . . ?
C28 C21 C22 113.4(4) . . ?
H21 C21 B2 111.0(6) . . ?
C28 C21 B2 109.2(3) . . ?
C22 C21 B2 108.2(3) . . ?
H22B C22 H22A 106.3(7) . . ?
H22B C22 C23 109.8(6) . . ?
H22A C22 C23 108.6(5) . . ?
H22B C22 C21 110.0(6) . . ?
H22A C22 C21 107.1(6) . . ?
C23 C22 C21 114.7(4) . . ?
H23A C23 H23B 104.9(7) . . ?
H23A C23 C24 109.5(5) . . ?
H23B C23 C24 110.8(5) . . ?
H23A C23 C22 108.1(5) . . ?
H23B C23 C22 109.7(5) . . ?
C24 C23 C22 113.4(4) . . ?
H24A C24 H24B 104.9(6) . . ?
H24A C24 C23 108.6(6) . . ?
H24B C24 C23 108.8(5) . . ?
H24A C24 C25 110.3(5) . . ?
H24B C24 C25 108.4(6) . . ?
C23 C24 C25 115.3(3) . . ?
H25 C25 C26 105.2(4) . . ?
H25 C25 C24 105.3(5) . . ?
C26 C25 C24 115.7(4) . . ?
H25 C25 B2 116.5(5) . . ?
C26 C25 B2 107.2(3) . . ?
C24 C25 B2 107.3(3) . . ?
H25 C25 Zr 62.7(4) . . ?
C26 C25 Zr 122.8(3) . . ?
C24 C25 Zr 121.5(2) . . ?
B2 C25 Zr 53.8(2) . . ?
H26A C26 H26B 105.0(7) . . ?
H26A C26 C27 108.5(5) . . ?
H26B C26 C27 108.6(6) . . ?
H26A C26 C25 107.8(5) . . ?
H26B C26 C25 110.5(4) . . ?
C27 C26 C25 115.8(3) . . ?
H27A C27 H27B 103.2(7) . . ?
H27A C27 C26 110.0(6) . . ?
H27B C27 C26 110.6(5) . . ?
H27A C27 C28 108.5(5) . . ?
H27B C27 C28 108.6(5) . . ?
C26 C27 C28 115.3(3) . . ?
H28B C28 H28A 106.0(7) . . ?
H28B C28 C21 112.1(5) . . ?
H28A C28 C21 106.3(5) . . ?
H28B C28 C27 108.5(6) . . ?
H28A C28 C27 108.5(6) . . ?
C21 C28 C27 115.0(3) . . ?
H3B B3 H3A 104.0(6) . . ?
H3B B3 C35 111.0(4) . . ?
H3A B3 C35 111.0(5) . . ?
H3B B3 C31 111.0(5) . . ?
H3A B3 C31 111.3(4) . . ?
C35 B3 C31 108.5(3) . . ?
H3B B3 Zr 58.7(4) . . ?
H3A B3 Zr 61.8(4) . . ?
C35 B3 Zr 161.7(3) . . ?
C31 B3 Zr 89.7(2) . . ?
H31 C31 C32 105.2(5) . . ?
H31 C31 C38 104.4(5) . . ?
C32 C31 C38 115.6(3) . . ?
H31 C31 B3 117.7(5) . . ?
C32 C31 B3 106.7(3) . . ?
C38 C31 B3 107.7(3) . . ?
H31 C31 Zr 61.9(4) . . ?
C32 C31 Zr 120.1(3) . . ?
C38 C31 Zr 124.3(2) . . ?
B3 C31 Zr 55.8(2) . . ?
H32A C32 H32B 106.3(8) . . ?
H32A C32 C33 110.0(5) . . ?
H32B C32 C33 107.2(5) . . ?
H32A C32 C31 107.7(5) . . ?
H32B C32 C31 109.3(5) . . ?
C33 C32 C31 116.0(3) . . ?
H33A C33 H33B 106.4(7) . . ?
H33A C33 C34 109.1(5) . . ?
H33B C33 C34 108.4(6) . . ?
H33A C33 C32 107.7(6) . . ?
H33B C33 C32 109.8(5) . . ?
C34 C33 C32 115.2(3) . . ?
H34B C34 H34A 106.6(8) . . ?
H34B C34 C33 109.6(5) . . ?
H34A C34 C33 107.7(6) . . ?
H34B C34 C35 110.9(6) . . ?
H34A C34 C35 106.9(5) . . ?
C33 C34 C35 114.8(3) . . ?
H35 C35 C36 108.3(6) . . ?
H35 C35 C34 107.5(5) . . ?
C36 C35 C34 114.4(4) . . ?
H35 C35 B3 109.5(5) . . ?
C36 C35 B3 109.5(3) . . ?
C34 C35 B3 107.4(3) . . ?
H36A C36 H36B 105.4(8) . . ?
H36A C36 C35 109.6(7) . . ?
H36B C36 C35 108.0(6) . . ?
H36A C36 C37 110.7(7) . . ?
H36B C36 C37 107.3(6) . . ?
C35 C36 C37 115.3(4) . . ?
H37B C37 H37A 104.9(9) . . ?
H37B C37 C38 110.8(7) . . ?
H37A C37 C38 108.4(6) . . ?
H37B C37 C36 110.5(6) . . ?
H37A C37 C36 108.1(7) . . ?
C38 C37 C36 113.7(4) . . ?
H38A C38 H38B 106.6(7) . . ?
H38A C38 C37 108.9(6) . . ?
H38B C38 C37 107.5(6) . . ?
H38A C38 C31 109.6(6) . . ?
H38B C38 C31 109.8(7) . . ?
C37 C38 C31 114.2(3) . . ?
H4B B4 H4A 103.3(5) . . ?
H4B B4 C41 110.6(5) . . ?
H4A B4 C41 109.7(4) . . ?
H4B B4 C45 111.7(4) . . ?
H4A B4 C45 112.3(5) . . ?
C41 B4 C45 109.1(3) . . ?
H4B B4 Zr 53.4(4) . . ?
H4A B4 Zr 55.2(3) . . ?
C41 B4 Zr 143.5(2) . . ?
C45 B4 Zr 107.4(2) . . ?
H41 C41 C42 106.4(6) . . ?
H41 C41 C48 108.0(5) . . ?
C42 C41 C48 115.2(3) . . ?
H41 C41 B4 111.9(4) . . ?
C42 C41 B4 108.6(3) . . ?
C48 C41 B4 106.7(4) . . ?
H42B C42 H42A 105.8(8) . . ?
H42B C42 C41 109.0(5) . . ?
H42A C42 C41 110.2(6) . . ?
H42B C42 C43 107.3(5) . . ?
H42A C42 C43 107.8(5) . . ?
C41 C42 C43 116.2(4) . . ?
H43B C43 H43A 106.1(8) . . ?
H43B C43 C44 110.6(5) . . ?
H43A C43 C44 109.3(6) . . ?
H43B C43 C42 109.3(6) . . ?
H43A C43 C42 107.8(5) . . ?
C44 C43 C42 113.4(3) . . ?
H44A C44 H44B 104.9(6) . . ?
H44A C44 C43 109.3(5) . . ?
H44B C44 C43 107.4(6) . . ?
H44A C44 C45 110.7(6) . . ?
H44B C44 C45 107.3(5) . . ?
C43 C44 C45 116.6(3) . . ?
H45 C45 C44 107.6(5) . . ?
H45 C45 C46 105.3(6) . . ?
C44 C45 C46 114.4(3) . . ?
H45 C45 B4 115.0(4) . . ?
C44 C45 B4 108.6(3) . . ?
C46 C45 B4 106.1(3) . . ?
H45 C45 Zr 69.7(4) . . ?
C44 C45 Zr 123.7(2) . . ?
C46 C45 Zr 120.5(3) . . ?
B4 C45 Zr 45.25(16) . . ?
H46A C46 H46B 107.6(8) . . ?
H46A C46 C47 108.5(6) . . ?
H46B C46 C47 109.2(5) . . ?
H46A C46 C45 106.0(6) . . ?
H46B C46 C45 108.9(6) . . ?
C47 C46 C45 116.3(4) . . ?
H47B C47 H47A 104.7(8) . . ?
H47B C47 C46 109.1(6) . . ?
H47A C47 C46 110.2(5) . . ?
H47B C47 C48 109.7(6) . . ?
H47A C47 C48 108.4(6) . . ?
C46 C47 C48 114.4(3) . . ?
H48B C48 H48A 108.0(7) . . ?
H48B C48 C47 108.2(6) . . ?
H48A C48 C47 108.2(5) . . ?
H48B C48 C41 107.8(5) . . ?
H48A C48 C41 109.2(7) . . ?
C47 C48 C41 115.3(3) . . ?
B1 H1A Zr 86.4(5) . . ?
B1 H1B Zr 87.1(3) . . ?
C11 H11 Zr 95.6(4) . . ?
C12 H12A H12B 36.6(5) . . ?
C12 H12B H12A 36.5(5) . . ?
C13 H13A H13B 36.7(5) . . ?
C13 H13B H13A 36.6(5) . . ?
C14 H14A H14B 37.2(5) . . ?
C14 H14B H14A 37.9(6) . . ?
C16 H16A H16B 40.5(6) . . ?
C16 H16B H16A 37.2(5) . . ?
C17 H17A H17B 38.4(7) . . ?
C17 H17A C16 45.5(6) . . ?
H17B H17A C16 69.6(6) . . ?
C17 H17B H17A 31.3(6) . . ?
C18 H18A H18B 37.0(6) . . ?
C18 H18A C17 46.6(5) . . ?
H18B H18A C17 70.0(5) . . ?
C18 H18B H18A 34.6(5) . . ?
B2 H2A Zr 88.5(4) . . ?
B2 H2B Zr 89.1(5) . . ?
C22 H22A H22B 35.8(5) . . ?
C22 H22B H22A 37.9(4) . . ?
C23 H23A H23B 37.5(5) . . ?
C23 H23B H23A 37.5(5) . . ?
C24 H24A H24B 37.2(4) . . ?
C24 H24B H24A 37.9(4) . . ?
C25 H25 Zr 95.4(4) . . ?
C26 H26A H26B 37.9(5) . . ?
C26 H26B H26A 37.1(6) . . ?
C27 H27A H27B 38.7(6) . . ?
C27 H27B H27A 38.1(5) . . ?
C28 H28A H28B 36.3(5) . . ?
C28 H28B H28A 37.7(6) . . ?
B3 H3A Zr 85.2(5) . . ?
B3 H3B Zr 89.7(4) . . ?
C31 H31 Zr 95.0(4) . . ?
C32 H32A H32B 37.8(5) . . ?
C32 H32B H32A 35.9(7) . . ?
C33 H33A H33B 36.1(6) . . ?
C33 H33B H33A 37.5(5) . . ?
C34 H34A H34B 35.7(5) . . ?
C34 H34B H34A 37.7(7) . . ?
C36 H36A H36B 37.9(5) . . ?
C36 H36B H36A 36.7(5) . . ?
C37 H37A H37B 37.0(6) . . ?
C37 H37B H37A 38.1(7) . . ?
C38 H38A H38B 37.2(5) . . ?
C38 H38B H38A 36.1(4) . . ?
B4 H4A Zr 93.5(5) . . ?
B4 H4B Zr 95.8(5) . . ?
C42 H42A H42B 37.1(5) . . ?
C42 H42B H42A 37.2(4) . . ?
C43 H43A H43B 36.2(7) . . ?
C43 H43B H43A 37.7(5) . . ?
C44 H44A H44B 37.8(4) . . ?
C44 H44B H44A 37.3(4) . . ?
C45 H45 Zr 90.9(4) . . ?
C46 H46A H46B 36.4(5) . . ?
C46 H46B H46A 36.0(6) . . ?
C47 H47A H47B 37.1(7) . . ?
C47 H47B H47A 38.2(6) . . ?
C48 H48A H48B 35.6(5) . . ?
C48 H48B H48A 36.4(4) . . ?

loop_
_geom_bond_atom_site_label_1
_geom_bond_atom_site_label_2
_geom_bond_distance
_geom_bond_site_symmetry_2
_geom_bond_publ_flag
Zr H4B 2.014(9) . ?
Zr H1B 2.016(7) . ?
Zr H1A 2.036(9) . ?
Zr H3B 2.035(7) . ?
Zr H4A 2.052(7) . ?
Zr H2B 2.061(9) . ?
Zr H2A 2.084(7) . ?
Zr H3A 2.107(9) . ?
Zr B1 2.344(4) . ?
Zr B3 2.383(6) . ?
Zr B2 2.412(6) . ?
Zr H11 2.424(7) . ?
B1 H1B 1.303(7) . ?
B1 H1A 1.295(8) . ?
B1 C15 1.578(5) . ?
B1 C11 1.610(6) . ?
C11 H11 1.124(9) . ?
C11 C12 1.541(5) . ?
C11 C18 1.550(5) . ?
C12 H12A 1.081(11) . ?
C12 H12B 1.083(11) . ?
C12 C13 1.548(6) . ?
C13 H13B 1.090(10) . ?
C13 H13A 1.088(12) . ?
C13 C14 1.532(6) . ?
C14 H14B 1.098(9) . ?
C14 H14A 1.115(13) . ?
C14 C15 1.552(5) . ?
C15 H15 1.114(9) . ?
C15 C16 1.540(6) . ?
C16 H16A 1.043(11) . ?
C16 H16B 1.121(10) . ?
C16 C17 1.524(7) . ?
C16 H17A 2.025(13) . ?
C17 H17A 0.932(17) . ?
C17 H17B 1.115(14) . ?
C17 C18 1.557(6) . ?
C17 H18A 2.078(12) . ?
C18 H18A 1.044(11) . ?
C18 H18B 1.106(11) . ?
B2 H2B 1.284(7) . ?
B2 H2A 1.269(15) . ?
B2 C21 1.587(6) . ?
B2 C25 1.628(5) . ?
C21 H21 1.110(7) . ?
C21 C28 1.547(4) . ?
C21 C22 1.565(7) . ?
C22 H22B 1.074(13) . ?
C22 H22A 1.127(8) . ?
C22 C23 1.547(5) . ?
C23 H23A 1.087(12) . ?
C23 H23B 1.087(9) . ?
C23 C24 1.549(6) . ?
C24 H24A 1.107(8) . ?
C24 H24B 1.090(8) . ?
C24 C25 1.539(6) . ?
C25 H25 1.120(9) . ?
C25 C26 1.542(4) . ?
C26 H26A 1.102(16) . ?
C26 H26B 1.122(8) . ?
C26 C27 1.530(6) . ?
C27 H27A 1.086(8) . ?
C27 H27B 1.102(17) . ?
C27 C28 1.546(5) . ?
C28 H28B 1.076(12) . ?
C28 H28A 1.112(16) . ?
B3 H3B 1.248(15) . ?
B3 H3A 1.302(7) . ?
B3 C35 1.599(6) . ?
B3 C31 1.631(5) . ?
C31 H31 1.131(8) . ?
C31 C32 1.547(5) . ?
C31 C38 1.540(6) . ?
C32 H32A 1.050(19) . ?
C32 H32B 1.095(8) . ?
C32 C33 1.548(5) . ?
C33 H33A 1.095(10) . ?
C33 H33B 1.061(18) . ?
C33 C34 1.533(5) . ?
C34 H34B 1.090(11) . ?
C34 H34A 1.144(18) . ?
C34 C35 1.533(5) . ?
C35 H35 1.108(8) . ?
C35 C36 1.534(6) . ?
C36 H36A 1.080(11) . ?
C36 H36B 1.111(9) . ?
C36 C37 1.551(6) . ?
C37 H37B 1.067(11) . ?
C37 H37A 1.094(19) . ?
C37 C38 1.539(6) . ?
C38 H38A 1.094(10) . ?
C38 H38B 1.123(9) . ?
B4 H4B 1.286(9) . ?
B4 H4A 1.301(10) . ?
B4 C41 1.601(5) . ?
B4 C45 1.613(5) . ?
C41 H41 1.106(7) . ?
C41 C42 1.535(6) . ?
C41 C48 1.549(6) . ?
C42 H42B 1.106(12) . ?
C42 H42A 1.108(7) . ?
C42 C43 1.548(5) . ?
C43 H43B 1.063(18) . ?
C43 H43A 1.099(10) . ?
C43 C44 1.527(5) . ?
C44 H44A 1.103(7) . ?
C44 H44B 1.117(11) . ?
C44 C45 1.528(6) . ?
C45 H45 1.111(8) . ?
C45 C46 1.559(6) . ?
C46 H46A 1.097(17) . ?
C46 H46B 1.106(8) . ?
C46 C47 1.532(5) . ?
C47 H47B 1.078(19) . ?
C47 H47A 1.106(12) . ?
C47 C48 1.539(6) . ?
C48 H48B 1.093(14) . ?
C48 H48A 1.114(9) . ?
H12A H12B 1.737(13) . ?
H13A H13B 1.747(14) . ?
H14A H14B 1.754(12) . ?
H16A H16B 1.686(15) . ?
H17A H17B 1.684(15) . ?
H18A H18B 1.744(13) . ?
H22A H22B 1.762(12) . ?
H23A H23B 1.724(11) . ?
H24A H24B 1.743(10) . ?
H26A H26B 1.764(13) . ?
H27A H27B 1.715(15) . ?
H28A H28B 1.748(16) . ?
H32A H32B 1.717(14) . ?
H33A H33B 1.726(15) . ?
H34A H34B 1.791(17) . ?
H36A H36B 1.744(12) . ?
H37A H37B 1.713(15) . ?
H38A H38B 1.778(12) . ?
H42A H42B 1.765(13) . ?
H43A H43B 1.728(16) . ?
H44A H44B 1.761(12) . ?
H46A H46B 1.777(15) . ?
H47A H47B 1.730(17) . ?
H48A H48B 1.785(13) . ?
